data_2238025
loop_
_publ_author_name
'Iskenderov, Turganbay'

_publ_section_title
;
 Bis(2,2'-bipyridyl-\k^2^<i>N</i>,<i>N</i>')(sulfato-\k^2^<i>O</i>,<i>O</i>')nickel(II)
 2.5-hydrate
;
_journal_coeditor_code SJ5321
_journal_issue 6
_journal_name_full 'Acta Crystallographica Section E'
_journal_page_first m347
_journal_page_last m348
_journal_paper_doi 10.1107/S1600536813014219
_journal_volume 69
_journal_year 2013
_chemical_formula_iupac '[Ni (S O4) (C10 H8 N2)2], 2.5H2 O'
_chemical_formula_moiety 'C20 H16 N4 Ni O4 S, 2.5(H2 O)'
_chemical_formula_sum 'C20 H21 N4 Ni O6.5 S'
_chemical_formula_weight 512.18
_chemical_name_systematic
'Bis(2,2'-bipyridyl-\k^2^<i>N</i>,<i>N</i>')(sulfato-\k^2^<i>O</i>,<i>O</i>')nickel(II) 2.5-hydrate'
_space_group_IT_number 2
_symmetry_cell_setting triclinic
_symmetry_space_group_name_Hall '-P 1'
_symmetry_space_group_name_H-M 'P -1'
_atom_sites_solution_hydrogens geom
_atom_sites_solution_primary direct
_atom_sites_solution_secondary difmap
_audit_creation_method SHELXL-97
_cell_angle_alpha 99.42(3)
_cell_angle_beta 101.97(3)
_cell_angle_gamma 98.56(3)
_cell_formula_units_Z 2
_cell_length_a 10.045(2)
_cell_length_b 10.393(2)
_cell_length_c 11.028(2)
_cell_measurement_reflns_used 1565
_cell_measurement_temperature 293(2)
_cell_measurement_theta_max 25.48
_cell_measurement_theta_min 2.95
_cell_volume 1091.0(4)
_computing_cell_refinement 'CAD-4 EXPRESS (Enraf--Nonius, 1994)'
_computing_data_collection 'CAD-4 EXPRESS (Enraf--Nonius, 1994)'
_computing_data_reduction 'XCAD4 (Harms & Wocadlo, 1995)'
_computing_molecular_graphics 'DIAMOND (Brandenburg, 2009)'
_computing_publication_material 'SHELXL97 (Sheldrick, 2008)'
_computing_structure_refinement 'SHELXL97 (Sheldrick, 2008)'
_computing_structure_solution 'SIR2004 (Burla <i>et al.</i>, 2005)'
_diffrn_ambient_temperature 293(2)
_diffrn_detector_area_resol_mean 9
_diffrn_measured_fraction_theta_full 0.986
_diffrn_measured_fraction_theta_max 0.696
_diffrn_measurement_device 'Enraf--Nonius CAD-4'
_diffrn_measurement_device_type 'Enraf--Nonius CAD-4'
_diffrn_measurement_method 'profile data from omega/2theta scans'
_diffrn_radiation_monochromator 'horizontally mounted graphite crystal'
_diffrn_radiation_source 'fine-focus sealed tube'
_diffrn_radiation_type MoK\a
_diffrn_radiation_wavelength 0.71073
_diffrn_reflns_av_R_equivalents 0.0298
_diffrn_reflns_av_sigmaI/netI 0.0347
_diffrn_reflns_limit_h_max 12
_diffrn_reflns_limit_h_min 0
_diffrn_reflns_limit_k_max 12
_diffrn_reflns_limit_k_min -12
_diffrn_reflns_limit_l_max 12
_diffrn_reflns_limit_l_min -12
_diffrn_reflns_number 3228
_diffrn_reflns_theta_full 25.00
_diffrn_reflns_theta_max 26.11
_diffrn_reflns_theta_min 1.93
_diffrn_standards_decay_% 2
_diffrn_standards_interval_count 100
_diffrn_standards_number 3
_exptl_absorpt_coefficient_mu 1.033
_exptl_absorpt_correction_T_max 0.8974
_exptl_absorpt_correction_T_min 0.7648
_exptl_absorpt_correction_type psi-scan
_exptl_absorpt_process_details '(North <i>et al.</i>, 1968)'
_exptl_crystal_colour blue
_exptl_crystal_density_diffrn 1.559
_exptl_crystal_density_method 'not measured'
_exptl_crystal_description block
_exptl_crystal_F_000 530
_exptl_crystal_size_max 0.32
_exptl_crystal_size_mid 0.22
_exptl_crystal_size_min 0.11
_refine_diff_density_max 0.755
_refine_diff_density_min -0.442
_refine_ls_extinction_method none
_refine_ls_goodness_of_fit_ref 1.070
_refine_ls_hydrogen_treatment constr
_refine_ls_matrix_type full
_refine_ls_number_parameters 301
_refine_ls_number_reflns 3021
_refine_ls_number_restraints 12
_refine_ls_restrained_S_all 1.075
_refine_ls_R_factor_all 0.0561
_refine_ls_R_factor_gt 0.0423
_refine_ls_shift/su_max 0.000
_refine_ls_shift/su_mean 0.000
_refine_ls_structure_factor_coef Fsqd
_refine_ls_weighting_details 'calc w=1/[\s^2^(Fo^2^)+(0.0784P)^2^+0.7731P] where P=(Fo^2^+2Fc^2^)/3'
_refine_ls_weighting_scheme calc
_refine_ls_wR_factor_gt 0.1157
_refine_ls_wR_factor_ref 0.1242
_reflns_number_gt 2527
_reflns_number_total 3021
_reflns_threshold_expression I>2\s(I)
_cod_data_source_file sj5321.cif
_cod_data_source_block I
_cod_original_formula_sum 'C20 H21 N4 Ni1 O6.5 S1'
_cod_database_code 2238025
_cod_database_fobs_code 2238025

loop_
_symmetry_equiv_pos_as_xyz
'x, y, z'
'-x, -y, -z'

loop_
_atom_site_type_symbol
_atom_site_label
_atom_site_fract_x
_atom_site_fract_y
_atom_site_fract_z
_atom_site_U_iso_or_equiv
_atom_site_adp_type
_atom_site_calc_flag
_atom_site_refinement_flags
_atom_site_occupancy
_atom_site_symmetry_multiplicity
S S1 0.05920(10) 0.23826(10) 0.38907(9) 0.0340(3) Uani d . 1 1
Ni Ni1 0.23116(5) 0.29554(5) 0.24003(4) 0.0288(2) Uani d . 1 1
O O1 0.2111(3) 0.2317(3) 0.4097(2) 0.0345(6) Uani d . 1 1
O O2 0.0295(3) 0.2855(3) 0.2672(2) 0.0342(6) Uani d . 1 1
O O3 0.0352(3) 0.3311(3) 0.4914(3) 0.0478(8) Uani d . 1 1
O O4 -0.0214(3) 0.1049(3) 0.3732(3) 0.0548(9) Uani d . 1 1
O O1W 0.7471(4) -0.0268(4) 0.4408(4) 0.0751(11) Uani d . 1 1
H H1W1 0.7839 -0.0894 0.4895 0.113 Uiso d R 1 1
H H2W1 0.8304 0.0141 0.4490 0.113 Uiso d R 1 1
O O2W 0.5607(10) -0.0896(10) 0.2062(10) 0.225(4) Uani d U 1 1
H H1W2 0.5395 -0.1799 0.1620 0.337 Uiso d R 1 1
H H2W2 0.6204 -0.0800 0.2757 0.337 Uiso d R 1 1
O O3W 0.482(2) 0.631(2) 0.0491(18) 0.237(9) Uani d PU 0.50 1
H H1W3 0.5088 0.5500 0.0081 0.356 Uiso d PR 0.50 1
H H2W3 0.4120 0.6030 0.0716 0.356 Uiso d PR 0.50 1
N N1 0.1856(3) 0.3201(3) 0.0539(3) 0.0354(8) Uani d . 1 1
N N2 0.2016(3) 0.1024(3) 0.1437(3) 0.0324(7) Uani d . 1 1
N N3 0.2837(3) 0.4950(3) 0.3228(3) 0.0300(7) Uani d . 1 1
N N4 0.4444(3) 0.3267(3) 0.2655(3) 0.0312(7) Uani d . 1 1
C C1 0.1708(5) 0.4330(4) 0.0137(4) 0.0459(11) Uani d . 1 1
H H1 0.1829 0.5105 0.0737 0.055 Uiso calc R 1 1
C C2 0.1387(6) 0.4396(5) -0.1111(4) 0.0542(13) Uani d . 1 1
H H2 0.1279 0.5198 -0.1353 0.065 Uiso calc R 1 1
C C3 0.1227(5) 0.3263(5) -0.2006(4) 0.0475(11) Uani d . 1 1
H H3 0.1034 0.3288 -0.2862 0.057 Uiso calc R 1 1
C C4 0.1356(5) 0.2089(4) -0.1611(4) 0.0410(10) Uani d . 1 1
H H4 0.1237 0.1306 -0.2201 0.049 Uiso calc R 1 1
C C5 0.1663(4) 0.2082(4) -0.0339(4) 0.0324(9) Uani d . 1 1
C C6 0.1766(4) 0.0860(4) 0.0172(4) 0.0313(9) Uani d . 1 1
C C7 0.1606(5) -0.0371(4) -0.0592(4) 0.0418(10) Uani d . 1 1
H H7 0.1424 -0.0468 -0.1467 0.050 Uiso calc R 1 1
C C8 0.1722(5) -0.1456(4) -0.0033(4) 0.0495(12) Uani d . 1 1
H H8 0.1614 -0.2296 -0.0530 0.059 Uiso calc R 1 1
C C9 0.1998(5) -0.1289(4) 0.1260(4) 0.0465(11) Uani d . 1 1
H H9 0.2099 -0.2007 0.1653 0.056 Uiso calc R 1 1
C C10 0.2123(5) -0.0038(4) 0.1963(4) 0.0416(10) Uani d . 1 1
H H10 0.2288 0.0074 0.2838 0.050 Uiso calc R 1 1
C C11 0.1965(4) 0.5742(4) 0.3500(4) 0.0359(9) Uani d . 1 1
H H11 0.1029 0.5374 0.3345 0.043 Uiso calc R 1 1
C C12 0.2385(4) 0.7071(4) 0.3996(4) 0.0401(10) Uani d . 1 1
H H12 0.1745 0.7595 0.4164 0.048 Uiso calc R 1 1
C C13 0.3771(5) 0.7620(4) 0.4242(4) 0.0471(11) Uani d . 1 1
H H13 0.4081 0.8525 0.4566 0.057 Uiso calc R 1 1
C C14 0.4694(5) 0.6806(4) 0.3999(4) 0.0447(11) Uani d . 1 1
H H14 0.5638 0.7152 0.4174 0.054 Uiso calc R 1 1
C C15 0.4197(4) 0.5473(4) 0.3494(3) 0.0327(9) Uani d . 1 1
C C16 0.5110(4) 0.4517(4) 0.3221(3) 0.0327(9) Uani d . 1 1
C C17 0.6536(4) 0.4860(4) 0.3560(4) 0.0398(10) Uani d . 1 1
H H17 0.6972 0.5725 0.3954 0.048 Uiso calc R 1 1
C C18 0.7305(5) 0.3903(5) 0.3306(4) 0.0470(11) Uani d . 1 1
H H18 0.8268 0.4114 0.3538 0.056 Uiso calc R 1 1
C C19 0.6657(5) 0.2657(5) 0.2719(4) 0.0494(12) Uani d . 1 1
H H19 0.7163 0.2004 0.2526 0.059 Uiso calc R 1 1
C C20 0.5228(4) 0.2372(4) 0.2410(4) 0.0421(10) Uani d . 1 1
H H20 0.4787 0.1510 0.2010 0.051 Uiso calc R 1 1

loop_
_atom_site_aniso_label
_atom_site_aniso_U_11
_atom_site_aniso_U_22
_atom_site_aniso_U_33
_atom_site_aniso_U_12
_atom_site_aniso_U_13
_atom_site_aniso_U_23
S1 0.0296(6) 0.0366(6) 0.0294(5) -0.0008(4) 0.0026(4) 0.0003(4)
Ni1 0.0278(3) 0.0261(3) 0.0256(3) -0.0002(2) 0.0010(2) -0.0033(2)
O1 0.0318(15) 0.0384(15) 0.0293(14) 0.0058(12) 0.0018(12) 0.0038(12)
O2 0.0278(14) 0.0357(15) 0.0313(15) 0.0009(12) -0.0034(12) 0.0026(12)
O3 0.0407(17) 0.063(2) 0.0349(16) 0.0123(15) 0.0082(13) -0.0041(14)
O4 0.053(2) 0.0452(18) 0.056(2) -0.0144(15) 0.0058(16) 0.0120(16)
O1W 0.065(2) 0.064(2) 0.103(3) 0.0146(19) 0.017(2) 0.036(2)
O2W 0.204(7) 0.213(7) 0.244(8) 0.038(6) 0.016(6) 0.058(6)
O3W 0.237(12) 0.248(12) 0.222(12) 0.012(9) 0.059(9) 0.057(9)
N1 0.0380(19) 0.0312(18) 0.0312(18) 0.0005(15) 0.0042(15) 0.0007(15)
N2 0.0331(18) 0.0304(17) 0.0281(18) 0.0024(14) 0.0015(14) 0.0006(14)
N3 0.0271(18) 0.0314(17) 0.0264(17) 0.0023(14) 0.0018(14) 0.0000(13)
N4 0.0309(17) 0.0341(18) 0.0252(16) 0.0058(15) 0.0036(14) 0.0012(14)
C1 0.061(3) 0.036(2) 0.037(2) 0.006(2) 0.005(2) 0.0060(19)
C2 0.078(4) 0.039(3) 0.045(3) 0.011(2) 0.011(3) 0.012(2)
C3 0.054(3) 0.056(3) 0.031(2) 0.007(2) 0.007(2) 0.012(2)
C4 0.047(3) 0.040(2) 0.029(2) 0.004(2) 0.0042(19) -0.0028(18)
C5 0.030(2) 0.033(2) 0.029(2) 0.0028(17) 0.0041(17) -0.0027(17)
C6 0.026(2) 0.033(2) 0.030(2) 0.0015(17) 0.0029(16) -0.0012(17)
C7 0.047(3) 0.039(2) 0.031(2) 0.006(2) 0.0030(19) -0.0060(18)
C8 0.060(3) 0.029(2) 0.049(3) 0.002(2) 0.005(2) -0.005(2)
C9 0.057(3) 0.031(2) 0.047(3) 0.005(2) 0.006(2) 0.003(2)
C10 0.046(3) 0.039(2) 0.035(2) 0.004(2) 0.0043(19) 0.0034(19)
C11 0.031(2) 0.036(2) 0.037(2) 0.0028(18) 0.0057(18) 0.0021(18)
C12 0.045(3) 0.032(2) 0.041(2) 0.012(2) 0.009(2) 0.0012(18)
C13 0.054(3) 0.031(2) 0.046(3) 0.000(2) 0.003(2) -0.0045(19)
C14 0.037(2) 0.036(2) 0.046(3) -0.009(2) -0.001(2) -0.004(2)
C15 0.034(2) 0.035(2) 0.025(2) 0.0027(18) 0.0016(17) 0.0051(17)
C16 0.030(2) 0.040(2) 0.0235(19) -0.0003(18) 0.0037(16) 0.0041(17)
C17 0.028(2) 0.048(3) 0.038(2) 0.0006(19) 0.0021(18) 0.007(2)
C18 0.029(2) 0.065(3) 0.047(3) 0.009(2) 0.007(2) 0.015(2)
C19 0.041(3) 0.063(3) 0.047(3) 0.021(2) 0.011(2) 0.005(2)
C20 0.038(2) 0.038(2) 0.046(3) 0.008(2) 0.008(2) -0.004(2)

loop_
_atom_type_symbol
_atom_type_description
_atom_type_scat_dispersion_real
_atom_type_scat_dispersion_imag
_atom_type_scat_source
C C 0.0033 0.0016 'International Tables Vol C Tables 4.2.6.8 and 6.1.1.4'
H H 0.0000 0.0000 'International Tables Vol C Tables 4.2.6.8 and 6.1.1.4'
N N 0.0061 0.0033 'International Tables Vol C Tables 4.2.6.8 and 6.1.1.4'
O O 0.0106 0.0060 'International Tables Vol C Tables 4.2.6.8 and 6.1.1.4'
S S 0.1246 0.1234 'International Tables Vol C Tables 4.2.6.8 and 6.1.1.4'
Ni Ni 0.3393 1.1124 'International Tables Vol C Tables 4.2.6.8 and 6.1.1.4'

loop_
_geom_angle_atom_site_label_1
_geom_angle_atom_site_label_2
_geom_angle_atom_site_label_3
_geom_angle
O3 S1 O4 112.5(2)
O3 S1 O2 111.38(18)
O4 S1 O2 109.64(17)
O3 S1 O1 110.62(17)
O4 S1 O1 109.38(18)
O2 S1 O1 102.89(16)
O3 S1 Ni1 125.58(14)
O4 S1 Ni1 121.92(15)
O2 S1 Ni1 50.95(11)
O1 S1 Ni1 51.94(11)
N2 Ni1 N3 171.54(12)
N2 Ni1 N4 93.94(13)
N3 Ni1 N4 79.32(13)
N2 Ni1 N1 78.92(13)
N3 Ni1 N1 96.65(13)
N4 Ni1 N1 96.66(13)
N2 Ni1 O2 96.16(12)
N3 Ni1 O2 91.51(12)
N4 Ni1 O2 164.38(11)
N1 Ni1 O2 96.95(12)
N2 Ni1 O1 91.50(12)
N3 Ni1 O1 94.73(12)
N4 Ni1 O1 100.34(12)
N1 Ni1 O1 161.03(12)
O2 Ni1 O1 67.57(10)
N2 Ni1 S1 94.37(10)
N3 Ni1 S1 93.99(9)
N4 Ni1 S1 133.72(9)
N1 Ni1 S1 129.62(10)
O2 Ni1 S1 33.54(7)
O1 Ni1 S1 34.03(7)
S1 O1 Ni1 94.03(13)
S1 O2 Ni1 95.51(13)
H1W1 O1W H2W1 89.2
H1W2 O2W H2W2 110.8
H1W3 O3W H2W3 104.2
C1 N1 C5 118.0(4)
C1 N1 Ni1 127.0(3)
C5 N1 Ni1 115.0(3)
C10 N2 C6 118.7(3)
C10 N2 Ni1 125.8(3)
C6 N2 Ni1 115.4(3)
C11 N3 C15 118.5(3)
C11 N3 Ni1 126.4(3)
C15 N3 Ni1 115.1(3)
C20 N4 C16 117.1(3)
C20 N4 Ni1 127.9(3)
C16 N4 Ni1 114.8(3)
N1 C1 C2 123.0(4)
N1 C1 H1 118.5
C2 C1 H1 118.5
C1 C2 C3 119.1(4)
C1 C2 H2 120.5
C3 C2 H2 120.5
C2 C3 C4 118.7(4)
C2 C3 H3 120.6
C4 C3 H3 120.6
C5 C4 C3 119.5(4)
C5 C4 H4 120.3
C3 C4 H4 120.3
N1 C5 C4 121.7(4)
N1 C5 C6 115.0(3)
C4 C5 C6 123.3(4)
N2 C6 C7 121.8(4)
N2 C6 C5 115.5(3)
C7 C6 C5 122.7(4)
C8 C7 C6 118.7(4)
C8 C7 H7 120.6
C6 C7 H7 120.6
C9 C8 C7 119.6(4)
C9 C8 H8 120.2
C7 C8 H8 120.2
C8 C9 C10 118.6(4)
C8 C9 H9 120.7
C10 C9 H9 120.7
N2 C10 C9 122.6(4)
N2 C10 H10 118.7
C9 C10 H10 118.7
N3 C11 C12 123.0(4)
N3 C11 H11 118.5
C12 C11 H11 118.5
C11 C12 C13 118.9(4)
C11 C12 H12 120.6
C13 C12 H12 120.6
C12 C13 C14 118.9(4)
C12 C13 H13 120.5
C14 C13 H13 120.5
C15 C14 C13 119.1(4)
C15 C14 H14 120.4
C13 C14 H14 120.4
N3 C15 C14 121.6(4)
N3 C15 C16 115.4(3)
C14 C15 C16 123.0(4)
N4 C16 C17 122.0(4)
N4 C16 C15 115.2(3)
C17 C16 C15 122.7(4)
C18 C17 C16 119.0(4)
C18 C17 H17 120.5
C16 C17 H17 120.5
C19 C18 C17 119.7(4)
C19 C18 H18 120.1
C17 C18 H18 120.1
C18 C19 C20 118.6(4)
C18 C19 H19 120.7
C20 C19 H19 120.7
N4 C20 C19 123.5(4)
N4 C20 H20 118.2
C19 C20 H20 118.2

loop_
_geom_bond_atom_site_label_1
_geom_bond_atom_site_label_2
_geom_bond_distance
S1 O3 1.445(3)
S1 O4 1.461(3)
S1 O2 1.493(3)
S1 O1 1.509(3)
S1 Ni1 2.6892(13)
Ni1 N2 2.059(3)
Ni1 N3 2.065(3)
Ni1 N4 2.070(3)
Ni1 N1 2.075(3)
Ni1 O2 2.098(3)
Ni1 O1 2.123(3)
O1W H1W1 0.9753
O1W H2W1 0.8603
O2W H1W2 0.9549
O2W H2W2 0.8500
O3W H1W3 0.9888
O3W H2W3 0.8245
N1 C1 1.338(5)
N1 C5 1.347(5)
N2 C10 1.335(5)
N2 C6 1.342(5)
N3 C11 1.334(5)
N3 C15 1.345(5)
N4 C20 1.335(5)
N4 C16 1.352(5)
C1 C2 1.362(6)
C1 H1 0.9300
C2 C3 1.372(7)
C2 H2 0.9300
C3 C4 1.376(6)
C3 H3 0.9300
C4 C5 1.374(6)
C4 H4 0.9300
C5 C6 1.480(6)
C6 C7 1.380(6)
C7 C8 1.379(6)
C7 H7 0.9300
C8 C9 1.372(6)
C8 H8 0.9300
C9 C10 1.374(6)
C9 H9 0.9300
C10 H10 0.9300
C11 C12 1.367(6)
C11 H11 0.9300
C12 C13 1.376(6)
C12 H12 0.9300
C13 C14 1.382(6)
C13 H13 0.9300
C14 C15 1.380(6)
C14 H14 0.9300
C15 C16 1.485(6)
C16 C17 1.379(6)
C17 C18 1.375(6)
C17 H17 0.9300
C18 C19 1.349(7)
C18 H18 0.9300
C19 C20 1.379(6)
C19 H19 0.9300
C20 H20 0.9300

loop_
_geom_hbond_atom_site_label_D
_geom_hbond_atom_site_label_H
_geom_hbond_atom_site_label_A
_geom_hbond_site_symmetry_A
_geom_hbond_distance_DH
_geom_hbond_distance_HA
_geom_hbond_distance_DA
_geom_hbond_angle_DHA
O1W H1W1 O1 2_656 0.98 1.99 2.925(5) 159.7
O1W H2W1 O4 1_655 0.86 2.04 2.819(5) 150.1
O2W H1W2 O3W 1_545 0.95 2.08 3.03(2) 173.8
O2W H2W2 O1W . 0.85 1.93 2.774(11) 169.6
O3W H1W3 O3W 2_665 0.99 1.91 2.86(4) 162.5

loop_
_geom_torsion_atom_site_label_1
_geom_torsion_atom_site_label_2
_geom_torsion_atom_site_label_3
_geom_torsion_atom_site_label_4
_geom_torsion
O3 S1 Ni1 N2 175.62(18)
O4 S1 Ni1 N2 -4.30(19)
O2 S1 Ni1 N2 -94.56(16)
O1 S1 Ni1 N2 86.20(16)
O3 S1 Ni1 N3 -3.11(18)
O4 S1 Ni1 N3 176.96(18)
O2 S1 Ni1 N3 86.71(16)
O1 S1 Ni1 N3 -92.54(16)
O3 S1 Ni1 N4 75.9(2)
O4 S1 Ni1 N4 -104.0(2)
O2 S1 Ni1 N4 165.74(18)
O1 S1 Ni1 N4 -13.50(18)
O3 S1 Ni1 N1 -105.1(2)
O4 S1 Ni1 N1 74.9(2)
O2 S1 Ni1 N1 -15.33(18)
O1 S1 Ni1 N1 165.43(17)
O3 S1 Ni1 O2 -89.8(2)
O4 S1 Ni1 O2 90.3(2)
O1 S1 Ni1 O2 -179.24(19)
O3 S1 Ni1 O1 89.4(2)
O4 S1 Ni1 O1 -90.5(2)
O2 S1 Ni1 O1 179.24(19)
O3 S1 O1 Ni1 -119.66(17)
O4 S1 O1 Ni1 115.88(17)
O2 S1 O1 Ni1 -0.60(15)
N2 Ni1 O1 S1 -95.60(15)
N3 Ni1 O1 S1 90.14(14)
N4 Ni1 O1 S1 170.12(13)
N1 Ni1 O1 S1 -36.6(4)
O2 Ni1 O1 S1 0.45(11)
O3 S1 O2 Ni1 119.14(16)
O4 S1 O2 Ni1 -115.69(18)
O1 S1 O2 Ni1 0.61(15)
N2 Ni1 O2 S1 88.62(15)
N3 Ni1 O2 S1 -94.95(14)
N4 Ni1 O2 S1 -41.4(5)
N1 Ni1 O2 S1 168.16(14)
O1 Ni1 O2 S1 -0.46(11)
N2 Ni1 N1 C1 175.7(4)
N3 Ni1 N1 C1 -11.6(4)
N4 Ni1 N1 C1 -91.6(4)
O2 Ni1 N1 C1 80.7(4)
O1 Ni1 N1 C1 114.8(4)
S1 Ni1 N1 C1 89.2(4)
N2 Ni1 N1 C5 -2.7(3)
N3 Ni1 N1 C5 170.0(3)
N4 Ni1 N1 C5 90.0(3)
O2 Ni1 N1 C5 -97.7(3)
O1 Ni1 N1 C5 -63.5(5)
S1 Ni1 N1 C5 -89.2(3)
N3 Ni1 N2 C10 120.5(8)
N4 Ni1 N2 C10 83.6(3)
N1 Ni1 N2 C10 179.6(4)
O2 Ni1 N2 C10 -84.5(3)
O1 Ni1 N2 C10 -16.9(3)
S1 Ni1 N2 C10 -50.8(3)
N3 Ni1 N2 C6 -55.8(9)
N4 Ni1 N2 C6 -92.8(3)
N1 Ni1 N2 C6 3.3(3)
O2 Ni1 N2 C6 99.2(3)
O1 Ni1 N2 C6 166.8(3)
S1 Ni1 N2 C6 132.8(3)
N2 Ni1 N3 C11 142.9(7)
N4 Ni1 N3 C11 -179.5(3)
N1 Ni1 N3 C11 84.9(3)
O2 Ni1 N3 C11 -12.2(3)
O1 Ni1 N3 C11 -79.8(3)
S1 Ni1 N3 C11 -45.7(3)
N2 Ni1 N3 C15 -36.3(9)
N4 Ni1 N3 C15 1.3(3)
N1 Ni1 N3 C15 -94.2(3)
O2 Ni1 N3 C15 168.6(3)
O1 Ni1 N3 C15 101.0(3)
S1 Ni1 N3 C15 135.1(3)
N2 Ni1 N4 C20 -8.9(4)
N3 Ni1 N4 C20 176.3(4)
N1 Ni1 N4 C20 -88.2(3)
O2 Ni1 N4 C20 121.3(5)
O1 Ni1 N4 C20 83.3(3)
S1 Ni1 N4 C20 91.0(3)
N2 Ni1 N4 C16 176.2(3)
N3 Ni1 N4 C16 1.3(3)
N1 Ni1 N4 C16 96.9(3)
O2 Ni1 N4 C16 -53.6(5)
O1 Ni1 N4 C16 -91.6(3)
S1 Ni1 N4 C16 -83.9(3)
C5 N1 C1 C2 -0.7(7)
Ni1 N1 C1 C2 -179.1(4)
N1 C1 C2 C3 -1.0(8)
C1 C2 C3 C4 1.8(7)
C2 C3 C4 C5 -1.0(7)
C1 N1 C5 C4 1.6(6)
Ni1 N1 C5 C4 -179.9(3)
C1 N1 C5 C6 -176.7(4)
Ni1 N1 C5 C6 1.8(4)
C3 C4 C5 N1 -0.7(6)
C3 C4 C5 C6 177.4(4)
C10 N2 C6 C7 0.6(6)
Ni1 N2 C6 C7 177.2(3)
C10 N2 C6 C5 -179.9(3)
Ni1 N2 C6 C5 -3.3(4)
N1 C5 C6 N2 1.0(5)
C4 C5 C6 N2 -177.3(4)
N1 C5 C6 C7 -179.5(4)
C4 C5 C6 C7 2.2(6)
N2 C6 C7 C8 -0.7(6)
C5 C6 C7 C8 179.9(4)
C6 C7 C8 C9 -0.3(7)
C7 C8 C9 C10 1.3(7)
C6 N2 C10 C9 0.5(6)
Ni1 N2 C10 C9 -175.7(3)
C8 C9 C10 N2 -1.5(7)
C15 N3 C11 C12 2.3(6)
Ni1 N3 C11 C12 -176.9(3)
N3 C11 C12 C13 -0.8(6)
C11 C12 C13 C14 -1.1(7)
C12 C13 C14 C15 1.3(7)
C11 N3 C15 C14 -2.0(6)
Ni1 N3 C15 C14 177.2(3)
C11 N3 C15 C16 177.2(3)
Ni1 N3 C15 C16 -3.5(4)
C13 C14 C15 N3 0.2(6)
C13 C14 C15 C16 -178.9(4)
C20 N4 C16 C17 -1.3(6)
Ni1 N4 C16 C17 174.2(3)
C20 N4 C16 C15 -179.0(3)
Ni1 N4 C16 C15 -3.5(4)
N3 C15 C16 N4 4.7(5)
C14 C15 C16 N4 -176.1(4)
N3 C15 C16 C17 -173.0(4)
C14 C15 C16 C17 6.2(6)
N4 C16 C17 C18 0.5(6)
C15 C16 C17 C18 178.0(4)
C16 C17 C18 C19 0.9(7)
C17 C18 C19 C20 -1.3(7)
C16 N4 C20 C19 0.9(6)
Ni1 N4 C20 C19 -173.9(3)
C18 C19 C20 N4 0.4(7)
